data_8101321
loop_
_publ_author_name
'Kolev, Tsonko'
'Berkei, Michael'
'Hirsch, Claudia'
'Preut, Hans'
'Bleckmann, Paul'
'Radomirska, Valentina'

_publ_section_title
;
Crystal structure of 4,6-dinitroresorcinol, C~6~H~4~N~2~O~6~
;
_journal_issue 4
_journal_name_full 'Zeitschrift f\"ur Kristallographie - New Crystal Structures'
_journal_page_first 483
_journal_page_last 484
_journal_volume 215
_journal_year 2000
_chemical_formula_sum 'C6 H4 N2 O6'
_chemical_formula_weight 200.11
_space_group_IT_number 14
_symmetry_cell_setting monoclinic
_symmetry_space_group_name_Hall '-P 2ybc'
_symmetry_space_group_name_H-M 'P 1 21/c 1'
_cell_angle_alpha 90.00
_cell_angle_beta 91.27(3)
_cell_angle_gamma 90.00
_cell_formula_units_Z 4
_cell_length_a 11.709(2)
_cell_length_b 5.030(1)
_cell_length_c 12.587(3)
_cell_measurement_temperature 293(2)
_cell_volume 741.1(3)
_diffrn_ambient_temperature 293(2)
_exptl_crystal_density_diffrn 1.793
_cod_original_sg_symbol_H-M 'P 21/c'
_cod_database_code 8101321

loop_
_symmetry_equiv_pos_as_xyz
'x, y, z'
'-x, y+1/2, -z+1/2'
'-x, -y, -z'
'x, -y-1/2, z-1/2'

loop_
_atom_site_label
_atom_site_type_symbol
_atom_site_fract_x
_atom_site_fract_y
_atom_site_fract_z
_atom_site_U_iso_or_equiv
_atom_site_adp_type
_atom_site_occupancy
_atom_site_calc_flag
_atom_site_refinement_flags
_atom_site_disorder_assembly
_atom_site_disorder_group
C1 C 0.79723(11) -0.1372(3) -0.02387(10) 0.0349(4) Uani 1 d . . .
C2 C 0.69819(10) -0.0585(3) -0.07515(9) 0.0350(4) Uani 1 d . . .
C3 C 0.63407(10) 0.1573(3) -0.03588(10) 0.0354(4) Uani 1 d . . .
C4 C 0.67367(11) 0.2860(3) 0.05412(10) 0.0378(4) Uani 1 d . . .
C5 C 0.77474(10) 0.2148(3) 0.10575(9) 0.0338(4) Uani 1 d . . .
C6 C 0.83596(10) -0.0051(2) 0.06557(9) 0.0338(3) Uani 1 d . . .
O1 O 0.71842(9) -0.3905(2) -0.19886(8) 0.0582(4) Uani 1 d . . .
O2 O 0.57354(9) -0.1307(2) -0.21671(8) 0.0577(4) Uani 1 d . . .
O3 O 0.53686(8) 0.2460(2) -0.08105(8) 0.0494(3) Uani 1 d . . .
O4 O 0.80777(9) 0.36129(19) 0.18949(7) 0.0439(3) Uani 1 d . . .
O5 O 0.99204(8) -0.2823(2) 0.07704(8) 0.0520(3) Uani 1 d . . .
O6 O 0.98119(8) 0.0333(2) 0.19136(8) 0.0565(4) Uani 1 d . . .
N1 N 0.66211(9) -0.2035(2) -0.16938(9) 0.0422(3) Uani 1 d . . .
N2 N 0.94241(9) -0.0926(2) 0.11406(8) 0.0391(3) Uani 1 d . . .
H1 H 0.8387(10) -0.272(3) -0.0498(10) 0.047(4) Uiso 1 d . . .
H2 H 0.6339(11) 0.426(3) 0.0805(9) 0.039(3) Uiso 1 d . . .
H3 H 0.5260(14) 0.151(3) -0.1400(13) 0.074(6) Uiso 1 d . . .
H4 H 0.8683(13) 0.304(3) 0.2123(12) 0.053(5) Uiso 1 d . . .

loop_
_atom_site_aniso_label
_atom_site_aniso_U_11
_atom_site_aniso_U_22
_atom_site_aniso_U_33
_atom_site_aniso_U_23
_atom_site_aniso_U_13
_atom_site_aniso_U_12
C1 0.0370(7) 0.0343(7) 0.0336(7) 0.0010(6) 0.0019(6) -0.0005(6)
C2 0.0384(8) 0.0376(8) 0.0287(7) 0.0014(6) -0.0031(6) -0.0049(6)
C3 0.0324(7) 0.0396(8) 0.0340(8) 0.0059(5) -0.0052(5) 0.0002(5)
C4 0.0397(8) 0.0363(8) 0.0374(8) -0.0013(6) -0.0014(6) 0.0049(6)
C5 0.0360(7) 0.0351(7) 0.0302(7) 0.0015(5) -0.0024(5) -0.0046(5)
C6 0.0306(7) 0.0381(7) 0.0324(7) 0.0053(6) -0.0040(5) -0.0015(6)
O1 0.0703(7) 0.0555(7) 0.0484(6) -0.0167(5) -0.0061(5) 0.0072(5)
O2 0.0588(7) 0.0654(8) 0.0477(6) -0.0063(5) -0.0240(5) 0.0008(5)
O3 0.0435(6) 0.0574(7) 0.0467(6) -0.0043(5) -0.0156(5) 0.0108(5)
O4 0.0441(6) 0.0452(6) 0.0416(6) -0.0078(4) -0.0118(5) 0.0018(5)
O5 0.0451(6) 0.0550(7) 0.0556(7) -0.0031(5) -0.0042(5) 0.0160(5)
O6 0.0541(7) 0.0595(7) 0.0545(7) -0.0083(5) -0.0263(5) 0.0068(5)
N1 0.0468(7) 0.0448(7) 0.0347(6) -0.0018(5) -0.0056(5) -0.0044(6)
N2 0.0365(6) 0.0428(7) 0.0376(7) 0.0045(5) -0.0052(5) 0.0005(5)

loop_
_geom_bond_atom_site_label_1
_geom_bond_atom_site_label_2
_geom_bond_distance
_geom_bond_site_symmetry_2
_geom_bond_publ_flag
C1 C2 1.3731(19) . ?
C1 C6 1.3755(18) . ?
C1 H1 0.899(14) . ?
C2 C3 1.4149(18) . ?
C2 N1 1.4477(17) . ?
C3 O3 1.3376(15) . ?
C3 C4 1.3762(19) . ?
C4 C5 1.3844(18) . ?
C4 H2 0.911(14) . ?
C5 O4 1.3361(15) . ?
C5 C6 1.4176(18) . ?
C6 N2 1.4443(17) . ?
O1 N1 1.2114(14) . ?
O2 N1 1.2399(15) . ?
O3 H3 0.889(16) . ?
O4 H4 0.812(16) . ?
O5 N2 1.2155(14) . ?
O6 N2 1.2387(14) . ?

loop_
_cod_related_entry_id
_cod_related_entry_database
_cod_related_entry_code
1 ChemSpider 55105
